data_7154704
loop_
_publ_author_name
'Boufroura, H.'
'Souibgui, A.'
'Gaucher, A.'
'Marrot, J.'
'Pieters, G.'
'Aloui, F.'
'Ben Hassine, B.'
'Clavier, G.'
'Prim, D.'

_publ_section_title
;
 3D shapes of aryl(dihydro)naphthothiophenes: a comprehensive and
 structural study.
;
_journal_issue 44
_journal_name_full 'Organic &amp; biomolecular chemistry'
_journal_page_first 10844
_journal_page_last 10851
_journal_paper_doi 10.1039/c5ob01583a
_journal_volume 13
_journal_year 2015
_chemical_formula_sum 'C25 H16 Cl N O2 S'
_chemical_formula_weight 429.90
_space_group_crystal_system orthorhombic
_space_group_IT_number 61
_space_group_name_Hall '-P 2ac 2ab'
_space_group_name_H-M_alt 'P b c a'
_symmetry_space_group_name_Hall '-P 2ac 2ab'
_symmetry_space_group_name_H-M 'P b c a'
_atom_sites_solution_hydrogens geom
_audit_creation_method SHELXL-2014/7
_audit_update_record
;
2015-07-23 deposited with the CCDC.
2015-09-07 downloaded from the CCDC.
;
_cell_angle_alpha 90
_cell_angle_beta 90
_cell_angle_gamma 90
_cell_formula_units_Z 8
_cell_length_a 16.864(3)
_cell_length_b 7.2505(13)
_cell_length_c 32.735(6)
_cell_measurement_reflns_used 2132
_cell_measurement_temperature 200(2)
_cell_measurement_theta_max 18.63
_cell_measurement_theta_min 2.77
_cell_volume 4002.6(12)
_computing_cell_refinement 'Bruker SAINT'
_computing_data_collection 'Bruker APEX2'
_computing_data_reduction 'Bruker SAINT'
_computing_molecular_graphics 'Bruker SHELXTL'
_computing_publication_material 'Bruker SHELXTL'
_computing_structure_refinement 'SHELXL-2014/7 (Sheldrick, 2014)'
_computing_structure_solution 'SHELXS-97 (Sheldrick, 2008)'
_diffrn_ambient_temperature 200(2)
_diffrn_measured_fraction_theta_full 0.994
_diffrn_measured_fraction_theta_max 0.994
_diffrn_measurement_device_type 'Bruker APEX-II CCD'
_diffrn_measurement_method '\f and \w scans'
_diffrn_radiation_type MoK\a
_diffrn_radiation_wavelength 0.71073
_diffrn_reflns_av_R_equivalents 0.1607
_diffrn_reflns_av_unetI/netI 0.0989
_diffrn_reflns_laue_measured_fraction_full 0.994
_diffrn_reflns_laue_measured_fraction_max 0.994
_diffrn_reflns_limit_h_max 18
_diffrn_reflns_limit_h_min -20
_diffrn_reflns_limit_k_max 8
_diffrn_reflns_limit_k_min -8
_diffrn_reflns_limit_l_max 38
_diffrn_reflns_limit_l_min -38
_diffrn_reflns_number 36215
_diffrn_reflns_point_group_measured_fraction_full 0.994
_diffrn_reflns_point_group_measured_fraction_max 0.994
_diffrn_reflns_theta_full 25.096
_diffrn_reflns_theta_max 25.096
_diffrn_reflns_theta_min 1.244
_diffrn_source 'fine-focus sealed tube'
_exptl_absorpt_coefficient_mu 0.318
_exptl_absorpt_correction_type multi-scan
_exptl_absorpt_process_details 'SADABS (Sheldrick, V2008/1)'
_exptl_crystal_colour yellow
_exptl_crystal_density_diffrn 1.427
_exptl_crystal_description needle
_exptl_crystal_F_000 1776
_exptl_crystal_size_max 0.240
_exptl_crystal_size_mid 0.020
_exptl_crystal_size_min 0.020
_exptl_transmission_factor_max 0.7452
_exptl_transmission_factor_min 0.5697
_refine_diff_density_max 2.140
_refine_diff_density_min -0.667
_refine_diff_density_rms 0.162
_refine_ls_extinction_method none
_refine_ls_goodness_of_fit_ref 1.140
_refine_ls_hydrogen_treatment constr
_refine_ls_matrix_type full
_refine_ls_number_parameters 271
_refine_ls_number_reflns 3539
_refine_ls_number_restraints 0
_refine_ls_restrained_S_all 1.140
_refine_ls_R_factor_all 0.2009
_refine_ls_R_factor_gt 0.1412
_refine_ls_shift/su_max 0.000
_refine_ls_shift/su_mean 0.000
_refine_ls_structure_factor_coef Fsqd
_refine_ls_weighting_details 'w=1/[\s^2^(Fo^2^)+(0.1459P)^2^+86.1269P] where P=(Fo^2^+2Fc^2^)/3'
_refine_ls_weighting_scheme calc
_refine_ls_wR_factor_gt 0.3957
_refine_ls_wR_factor_ref 0.4273
_reflns_Friedel_coverage 0.000
_reflns_number_gt 2168
_reflns_number_total 3539
_reflns_threshold_expression 'I > 2\s(I)'
_cod_data_source_file c5ob01583a2.cif
_cod_data_source_block af49
_cod_depositor_comments 'Adding full bibliography for 7154700--7154704.cif.'
_cod_original_cell_volume 4002.5(13)
_cod_database_code 7154704
_shelx_shelxl_version_number 2014/7
_shelx_space_group_comment
; 
The symmetry employed for this shelxl refinement is uniquely defined 
by the following loop, which should always be used as a source of 
symmetry information in preference to the above space-group names. 
They are only intended as comments. 
;
_shelx_estimated_absorpt_t_min 0.928
_shelx_estimated_absorpt_t_max 0.994
_exptl_absorpt_special_details 'Blessing, Acta Cryst. (1995) A51, 33-38'

loop_
_space_group_symop_operation_xyz
'x, y, z'
'-x+1/2, -y, z+1/2'
'-x, y+1/2, -z+1/2'
'x+1/2, -y+1/2, -z'
'-x, -y, -z'
'x-1/2, y, -z-1/2'
'x, -y-1/2, z-1/2'
'-x-1/2, y-1/2, z'

loop_
_atom_site_label
_atom_site_type_symbol
_atom_site_fract_x
_atom_site_fract_y
_atom_site_fract_z
_atom_site_U_iso_or_equiv
_atom_site_adp_type
_atom_site_occupancy
_atom_site_site_symmetry_order
_atom_site_calc_flag
_atom_site_refinement_flags_posn
_atom_site_refinement_flags_adp
S1 S 0.47279(18) 0.9824(4) 0.36259(9) 0.0320(8) Uani 1 1 d . .
Cl1 Cl 0.7099(2) 0.7641(4) 0.45964(10) 0.0437(9) Uani 1 1 d . .
C1 C 0.6477(7) 0.8379(16) 0.3847(4) 0.033(3) Uani 1 1 d . .
C2 C 0.6957(7) 0.9258(18) 0.3560(4) 0.041(3) Uani 1 1 d . .
H2 H 0.7276 1.0273 0.3642 0.050 Uiso 1 1 calc R U
C3 C 0.6976(9) 0.867(2) 0.3156(5) 0.054(4) Uani 1 1 d . .
H3 H 0.7312 0.9267 0.2964 0.064 Uiso 1 1 calc R U
C4 C 0.6510(8) 0.7232(18) 0.3038(4) 0.042(3) Uani 1 1 d . .
H4 H 0.6517 0.6853 0.2760 0.051 Uiso 1 1 calc R U
C5 C 0.6029(8) 0.6310(18) 0.3311(4) 0.039(3) Uani 1 1 d . .
H5 H 0.5728 0.5273 0.3225 0.047 Uiso 1 1 calc R U
C6 C 0.5988(7) 0.6926(16) 0.3718(4) 0.031(3) Uani 1 1 d . .
C7 C 0.5456(7) 0.5951(15) 0.4018(4) 0.032(3) Uani 1 1 d . .
C8 C 0.5690(8) 0.4207(16) 0.4151(4) 0.043(3) Uani 1 1 d . .
H8 H 0.6156 0.3663 0.4041 0.051 Uiso 1 1 calc R U
C9 C 0.5252(8) 0.3244(17) 0.4445(4) 0.043(3) Uani 1 1 d . .
H9 H 0.5416 0.2052 0.4531 0.052 Uiso 1 1 calc R U
C10 C 0.4591(8) 0.4022(17) 0.4606(4) 0.042(3) Uani 1 1 d . .
H10 H 0.4306 0.3372 0.4811 0.050 Uiso 1 1 calc R U
C11 C 0.4311(7) 0.5793(16) 0.4478(4) 0.034(3) Uani 1 1 d . .
C12 C 0.4745(7) 0.6724(15) 0.4164(3) 0.029(3) Uani 1 1 d . .
C13 C 0.4410(7) 0.8442(16) 0.4031(4) 0.032(3) Uani 1 1 d . .
C14 C 0.3724(7) 0.9158(17) 0.4200(4) 0.033(3) Uani 1 1 d . .
C15 C 0.3341(8) 0.8201(17) 0.4530(4) 0.038(3) Uani 1 1 d . .
H15 H 0.2898 0.8741 0.4664 0.045 Uiso 1 1 calc R U
C16 C 0.3609(7) 0.6552(15) 0.4649(4) 0.035(3) Uani 1 1 d . .
H16 H 0.3325 0.5877 0.4850 0.042 Uiso 1 1 calc R U
C17 C 0.3477(7) 1.0832(17) 0.4010(4) 0.035(3) Uani 1 1 d . .
H17 H 0.3025 1.1515 0.4095 0.042 Uiso 1 1 calc R U
C18 C 0.3950(7) 1.1353(16) 0.3697(3) 0.031(3) Uani 1 1 d . .
C19 C 0.3865(7) 1.2973(16) 0.3434(4) 0.029(3) Uani 1 1 d . .
C20 C 0.4245(8) 1.3122(19) 0.3062(4) 0.044(3) Uani 1 1 d . .
H20 H 0.4558 1.2118 0.2969 0.053 Uiso 1 1 calc R U
C21 C 0.4186(8) 1.471(2) 0.2818(4) 0.048(4) Uani 1 1 d . .
H21 H 0.4473 1.4814 0.2569 0.057 Uiso 1 1 calc R U
C22 C 0.3695(7) 1.6097(16) 0.2954(4) 0.038(3) Uani 1 1 d . .
C23 C 0.3296(7) 1.6042(17) 0.3321(4) 0.037(3) Uani 1 1 d . .
H23 H 0.2974 1.7042 0.3409 0.044 Uiso 1 1 calc R U
C24 C 0.3383(7) 1.4481(18) 0.3556(4) 0.040(3) Uani 1 1 d . .
H24 H 0.3110 1.4410 0.3810 0.048 Uiso 1 1 calc R U
N25 N 0.3613(7) 1.7737(14) 0.2697(4) 0.041(3) Uani 1 1 d . .
O26 O 0.4031(8) 1.7906(16) 0.2403(4) 0.088(4) Uani 1 1 d . .
O27 O 0.3131(7) 1.8920(14) 0.2788(3) 0.067(3) Uani 1 1 d . .
C28 C 0.6472(7) 0.9045(16) 0.4278(4) 0.039(3) Uani 1 1 d . .
H28A H 0.5923 0.9015 0.4384 0.047 Uiso 1 1 calc R U
H28B H 0.6659 1.0339 0.4286 0.047 Uiso 1 1 calc R U

loop_
_atom_site_aniso_label
_atom_site_aniso_U_11
_atom_site_aniso_U_22
_atom_site_aniso_U_33
_atom_site_aniso_U_23
_atom_site_aniso_U_13
_atom_site_aniso_U_12
S1 0.0344(17) 0.0184(14) 0.0432(17) 0.0006(13) 0.0033(14) 0.0021(13)
Cl1 0.0485(19) 0.0372(18) 0.0455(18) 0.0024(14) -0.0121(16) 0.0056(15)
C1 0.034(7) 0.025(6) 0.041(7) -0.002(5) -0.002(6) 0.000(5)
C2 0.033(7) 0.033(7) 0.058(9) -0.001(6) 0.005(6) -0.003(6)
C3 0.054(9) 0.049(9) 0.057(9) 0.007(7) 0.019(7) -0.004(8)
C4 0.056(9) 0.041(8) 0.029(7) -0.003(6) -0.003(6) 0.000(7)
C5 0.043(8) 0.032(7) 0.041(7) -0.005(6) -0.003(6) 0.007(6)
C6 0.024(6) 0.024(6) 0.046(7) -0.005(5) -0.005(5) 0.007(5)
C7 0.042(7) 0.014(5) 0.040(7) -0.004(5) -0.003(6) -0.011(5)
C8 0.051(8) 0.013(6) 0.065(9) -0.003(6) 0.003(7) -0.001(6)
C9 0.061(9) 0.017(6) 0.051(8) 0.009(6) 0.002(7) 0.001(6)
C10 0.049(8) 0.021(6) 0.055(8) 0.008(6) -0.006(7) -0.006(6)
C11 0.037(7) 0.024(6) 0.040(7) 0.000(5) 0.002(6) -0.002(5)
C12 0.039(7) 0.017(5) 0.031(6) 0.001(5) -0.001(5) 0.005(5)
C13 0.032(7) 0.023(6) 0.042(7) -0.001(5) 0.003(5) -0.003(5)
C14 0.027(6) 0.032(6) 0.042(7) 0.001(6) -0.001(5) 0.003(5)
C15 0.045(8) 0.028(6) 0.041(7) 0.008(6) 0.016(6) -0.002(6)
C16 0.038(7) 0.020(6) 0.047(7) -0.004(5) 0.010(6) -0.010(5)
C17 0.029(6) 0.027(6) 0.049(8) -0.001(6) -0.005(6) 0.005(5)
C18 0.026(6) 0.029(6) 0.037(7) -0.008(5) 0.004(5) -0.005(5)
C19 0.020(6) 0.025(6) 0.040(7) -0.009(5) -0.002(5) -0.003(5)
C20 0.048(8) 0.035(7) 0.049(8) 0.011(6) 0.014(7) 0.011(7)
C21 0.044(8) 0.049(8) 0.050(8) 0.016(7) 0.010(7) 0.008(7)
C22 0.034(7) 0.020(6) 0.061(9) 0.002(6) -0.003(6) -0.001(5)
C23 0.039(7) 0.023(6) 0.049(8) -0.006(6) 0.008(6) 0.007(6)
C24 0.034(7) 0.043(8) 0.045(8) -0.001(6) 0.002(6) 0.010(6)
N25 0.043(7) 0.028(6) 0.052(7) 0.013(5) 0.002(6) 0.006(5)
O26 0.100(10) 0.062(8) 0.101(10) 0.040(7) 0.054(8) 0.039(7)
O27 0.096(8) 0.037(6) 0.069(7) 0.023(5) 0.020(6) 0.023(6)
C28 0.036(7) 0.017(6) 0.064(9) -0.013(6) -0.007(6) 0.010(5)

loop_
_atom_type_symbol
_atom_type_description
_atom_type_scat_dispersion_real
_atom_type_scat_dispersion_imag
_atom_type_scat_source
C C 0.0033 0.0016 'International Tables Vol C Tables 4.2.6.8 and 6.1.1.4'
H H 0.0000 0.0000 'International Tables Vol C Tables 4.2.6.8 and 6.1.1.4'
N N 0.0061 0.0033 'International Tables Vol C Tables 4.2.6.8 and 6.1.1.4'
O O 0.0106 0.0060 'International Tables Vol C Tables 4.2.6.8 and 6.1.1.4'
S S 0.1246 0.1234 'International Tables Vol C Tables 4.2.6.8 and 6.1.1.4'
Cl Cl 0.1484 0.1585 'International Tables Vol C Tables 4.2.6.8 and 6.1.1.4'

loop_
_geom_angle_atom_site_label_1
_geom_angle_atom_site_label_2
_geom_angle_atom_site_label_3
_geom_angle
C18 S1 C13 91.9(6)
C2 C1 C6 118.8(11)
C2 C1 C28 119.5(11)
C6 C1 C28 121.7(11)
C3 C2 C1 121.0(13)
C3 C2 H2 119.5
C1 C2 H2 119.5
C4 C3 C2 119.4(13)
C4 C3 H3 120.3
C2 C3 H3 120.3
C3 C4 C5 121.8(12)
C3 C4 H4 119.1
C5 C4 H4 119.1
C4 C5 C6 119.2(12)
C4 C5 H5 120.4
C6 C5 H5 120.4
C1 C6 C5 119.7(12)
C1 C6 C7 120.4(10)
C5 C6 C7 119.8(11)
C8 C7 C12 119.7(11)
C8 C7 C6 117.5(11)
C12 C7 C6 122.9(10)
C7 C8 C9 121.2(13)
C7 C8 H8 119.4
C9 C8 H8 119.4
C10 C9 C8 119.6(12)
C10 C9 H9 120.2
C8 C9 H9 120.2
C9 C10 C11 122.0(12)
C9 C10 H10 119.0
C11 C10 H10 119.0
C16 C11 C10 120.6(11)
C16 C11 C12 121.7(11)
C10 C11 C12 117.7(11)
C7 C12 C11 119.5(10)
C7 C12 C13 125.2(11)
C11 C12 C13 115.3(10)
C14 C13 C12 122.2(11)
C14 C13 S1 110.3(9)
C12 C13 S1 127.4(9)
C13 C14 C17 112.9(11)
C13 C14 C15 119.7(11)
C17 C14 C15 127.4(11)
C16 C15 C14 119.9(12)
C16 C15 H15 120.0
C14 C15 H15 120.0
C15 C16 C11 121.0(11)
C15 C16 H16 119.5
C11 C16 H16 119.5
C18 C17 C14 113.3(11)
C18 C17 H17 123.4
C14 C17 H17 123.4
C17 C18 C19 127.7(11)
C17 C18 S1 111.7(9)
C19 C18 S1 120.6(8)
C20 C19 C24 117.0(12)
C20 C19 C18 122.4(11)
C24 C19 C18 120.6(11)
C19 C20 C21 122.3(12)
C19 C20 H20 118.9
C21 C20 H20 118.9
C22 C21 C20 117.2(12)
C22 C21 H21 121.4
C20 C21 H21 121.4
C21 C22 C23 123.6(12)
C21 C22 N25 117.9(12)
C23 C22 N25 118.5(11)
C24 C23 C22 117.4(11)
C24 C23 H23 121.3
C22 C23 H23 121.3
C23 C24 C19 122.4(12)
C23 C24 H24 118.8
C19 C24 H24 118.8
O26 N25 O27 121.0(11)
O26 N25 C22 119.2(11)
O27 N25 C22 119.8(11)
C1 C28 Cl1 111.2(8)
C1 C28 H28A 109.4
Cl1 C28 H28A 109.4
C1 C28 H28B 109.4
Cl1 C28 H28B 109.4
H28A C28 H28B 108.0

loop_
_geom_bond_atom_site_label_1
_geom_bond_atom_site_label_2
_geom_bond_distance
S1 C18 1.733(12)
S1 C13 1.746(12)
Cl1 C28 1.801(12)
C1 C2 1.394(17)
C1 C6 1.403(17)
C1 C28 1.489(17)
C2 C3 1.390(19)
C2 H2 0.9500
C3 C4 1.362(19)
C3 H3 0.9500
C4 C5 1.379(18)
C4 H4 0.9500
C5 C6 1.408(17)
C5 H5 0.9500
C6 C7 1.505(17)
C7 C8 1.395(17)
C7 C12 1.408(17)
C8 C9 1.399(18)
C8 H8 0.9500
C9 C10 1.356(19)
C9 H9 0.9500
C10 C11 1.430(17)
C10 H10 0.9500
C11 C16 1.420(17)
C11 C12 1.432(16)
C12 C13 1.436(16)
C13 C14 1.384(16)
C14 C17 1.426(17)
C14 C15 1.436(16)
C15 C16 1.336(17)
C15 H15 0.9500
C16 H16 0.9500
C17 C18 1.353(17)
C17 H17 0.9500
C18 C19 1.463(17)
C19 C20 1.380(17)
C19 C24 1.420(16)
C20 C21 1.403(18)
C20 H20 0.9500
C21 C22 1.379(18)
C21 H21 0.9500
C22 C23 1.379(18)
C22 N25 1.462(15)
C23 C24 1.377(18)
C23 H23 0.9500
C24 H24 0.9500
N25 O26 1.200(15)
N25 O27 1.218(14)
C28 H28A 0.9900
C28 H28B 0.9900
